data_7102833
loop_
_publ_author_name
'Liu, Cai-Ming'
'Zhang, De-Qing'
'Zhu, Dao-Ben'

_publ_section_title
;
 Solvatomagnetic effect and spin-glass behavior in a 1D coordination
 polymer constructed from EE-azido bridged Mn^III^~3~O units
;
_journal_coden_ASTM CHCOFS
_journal_issue 3
_journal_name_full
;
 Chemical Communications (Cambridge, United Kingdom)
;
_journal_page_first 368
_journal_page_last 370
_journal_paper_doi 10.1039/b715080f
_journal_year 2008
_chemical_formula_sum 'C30 H27 Br3 Mn3 N9 O7'
_chemical_formula_weight 1030.16
_space_group_IT_number 14
_symmetry_cell_setting monoclinic
_symmetry_space_group_name_Hall '-P 2ybc'
_symmetry_space_group_name_H-M 'P 1 21/c 1'
_atom_sites_solution_hydrogens geom
_atom_sites_solution_primary direct
_atom_sites_solution_secondary difmap
_audit_creation_method SHELXL-97
_cell_angle_alpha 90.00
_cell_angle_beta 93.25(3)
_cell_angle_gamma 90.00
_cell_formula_units_Z 4
_cell_length_a 18.476(4)
_cell_length_b 8.138(2)
_cell_length_c 25.446(5)
_cell_measurement_reflns_used 19311
_cell_measurement_temperature 293(2)
_cell_measurement_theta_max 26.00
_cell_measurement_theta_min 2.21
_cell_volume 3819.8(15)
_computing_cell_refinement SMART
_computing_data_collection 'SMART (Bruker, 2000)'
_computing_data_reduction 'SAINT (Bruker, 2000)'
_computing_molecular_graphics 'SHELXL-97 (Sheldrick, 1997)'
_computing_publication_material 'SHELXL-97 (Sheldrick, 1997)'
_computing_structure_refinement 'SHELXL-97 (Sheldrick, 1997)'
_computing_structure_solution 'SHELXS-97 (Sheldrick, 1990)'
_diffrn_ambient_temperature 293(2)
_diffrn_detector_area_resol_mean '15x15 microns'
_diffrn_measured_fraction_theta_full 0.995
_diffrn_measured_fraction_theta_max 0.995
_diffrn_measurement_device_type 'CCD area dtetector'
_diffrn_measurement_method 'phi and omega scans'
_diffrn_radiation_monochromator graphite
_diffrn_radiation_source 'fine-focus sealed tube'
_diffrn_radiation_type MoK\a
_diffrn_radiation_wavelength 0.71073
_diffrn_reflns_av_R_equivalents 0.1184
_diffrn_reflns_av_sigmaI/netI 0.1789
_diffrn_reflns_limit_h_max 22
_diffrn_reflns_limit_h_min -11
_diffrn_reflns_limit_k_max 9
_diffrn_reflns_limit_k_min -10
_diffrn_reflns_limit_l_max 31
_diffrn_reflns_limit_l_min -31
_diffrn_reflns_number 19311
_diffrn_reflns_theta_full 26.00
_diffrn_reflns_theta_max 26.00
_diffrn_reflns_theta_min 2.21
_exptl_absorpt_coefficient_mu 4.170
_exptl_absorpt_correction_T_max 1.000000
_exptl_absorpt_correction_T_min 0.721672
_exptl_absorpt_correction_type 'empirical(SADABS, Sheldrick 1996)'
_exptl_crystal_colour 'Dark green'
_exptl_crystal_density_diffrn 1.791
_exptl_crystal_density_method 'not measured'
_exptl_crystal_description Block
_exptl_crystal_F_000 2024
_exptl_crystal_size_max 0.20
_exptl_crystal_size_mid 0.15
_exptl_crystal_size_min 0.10
_refine_diff_density_max 0.775
_refine_diff_density_min -0.440
_refine_diff_density_rms 0.126
_refine_ls_extinction_method none
_refine_ls_goodness_of_fit_ref 0.955
_refine_ls_hydrogen_treatment constr
_refine_ls_matrix_type full
_refine_ls_number_parameters 473
_refine_ls_number_reflns 7450
_refine_ls_number_restraints 24
_refine_ls_restrained_S_all 0.954
_refine_ls_R_factor_all 0.1878
_refine_ls_R_factor_gt 0.0711
_refine_ls_shift/su_max 0.000
_refine_ls_shift/su_mean 0.000
_refine_ls_structure_factor_coef Fsqd
_refine_ls_weighting_details 'calc w=1/[\s^2^(Fo^2^)+(0.0655P)^2^+0.0000P] where P=(Fo^2^+2Fc^2^)/3'
_refine_ls_weighting_scheme calc
_refine_ls_wR_factor_gt 0.1456
_refine_ls_wR_factor_ref 0.1818
_reflns_number_gt 3111
_reflns_number_total 7450
_reflns_threshold_expression >2sigma(I)
_cod_data_source_file b715080f.txt
_cod_data_source_block 2
_cod_depositor_comments
;
The following automatic conversions were performed:
'_symmetry_cell_setting' value 'Monoclinic' changed to 'monoclinic'
according to '/home/saulius/struct/CIF-dictionaries/cif_core.dic'
dictionary named 'cif_core.dic' version 2.4.1 from 2010-06-29.

Automatic conversion script
Id: cif_fix_enum 1527 2010-12-29 10:47:43Z saulius 
;
_cod_original_sg_symbol_H-M P2(1)/c
_cod_database_code 7102833

loop_
_symmetry_equiv_pos_as_xyz
'x, y, z'
'-x, y+1/2, -z+1/2'
'-x, -y, -z'
'x, -y-1/2, z-1/2'

loop_
_atom_site_label
_atom_site_type_symbol
_atom_site_fract_x
_atom_site_fract_y
_atom_site_fract_z
_atom_site_U_iso_or_equiv
_atom_site_adp_type
_atom_site_occupancy
_atom_site_symmetry_multiplicity
_atom_site_calc_flag
_atom_site_refinement_flags
_atom_site_disorder_assembly
_atom_site_disorder_group
Mn1 Mn 0.12153(7) 0.87012(17) 0.37938(6) 0.0459(4) Uani 1 1 d . . .
Mn2 Mn 0.18716(7) 0.59104(15) 0.46305(5) 0.0374(4) Uani 1 1 d . . .
Mn3 Mn 0.29012(7) 0.74033(17) 0.37405(5) 0.0430(4) Uani 1 1 d . A .
Br1 Br 0.37138(8) 0.10516(17) 0.67788(5) 0.0923(5) Uani 1 1 d . . .
Br2 Br 0.45216(8) 0.82538(18) 0.11739(5) 0.0921(5) Uani 1 1 d . . .
Br3 Br -0.24721(6) 1.17749(15) 0.42796(6) 0.0898(5) Uani 1 1 d . . .
C1 C 0.2225(5) 0.3898(10) 0.5553(3) 0.040(2) Uani 1 1 d . . .
C2 C 0.1955(5) 0.3178(11) 0.5986(4) 0.045(2) Uani 1 1 d . . .
H2A H 0.1461 0.3266 0.6034 0.054 Uiso 1 1 calc R . .
C3 C 0.2373(6) 0.2344(11) 0.6349(4) 0.053(3) Uani 1 1 d . . .
H3A H 0.2165 0.1845 0.6632 0.063 Uiso 1 1 calc R . .
C4 C 0.3104(6) 0.2241(11) 0.6295(4) 0.055(3) Uani 1 1 d . . .
C5 C 0.3396(5) 0.2939(11) 0.5871(4) 0.051(3) Uani 1 1 d . . .
H5A H 0.3892 0.2843 0.5833 0.061 Uiso 1 1 calc R . .
C6 C 0.2979(5) 0.3786(10) 0.5494(3) 0.035(2) Uani 1 1 d . . .
C7 C 0.3294(5) 0.4564(11) 0.5043(3) 0.040(2) Uani 1 1 d . . .
C8 C 0.4020(5) 0.4555(13) 0.4891(4) 0.054(3) Uani 1 1 d . . .
H8A H 0.4413 0.4029 0.5062 0.065 Uiso 1 1 calc R . .
C9 C 0.4025(5) 0.5472(13) 0.4443(4) 0.056(3) Uani 1 1 d . . .
H9A H 0.4431 0.5685 0.4254 0.067 Uiso 1 1 calc R . .
C10 C 0.3909(5) 0.7691(12) 0.2908(4) 0.050(3) Uani 1 1 d . . .
C11 C 0.4557(6) 0.7112(13) 0.2762(4) 0.063(3) Uani 1 1 d . . .
H11A H 0.4873 0.6595 0.3007 0.076 Uiso 1 1 calc R . .
C12 C 0.4746(6) 0.7297(13) 0.2244(4) 0.061(3) Uani 1 1 d . . .
H12A H 0.5187 0.6892 0.2141 0.073 Uiso 1 1 calc R . .
C13 C 0.4291(6) 0.8063(13) 0.1893(4) 0.059(3) Uani 1 1 d . . .
C14 C 0.3634(6) 0.8633(12) 0.2041(4) 0.054(3) Uani 1 1 d . . .
H14A H 0.3321 0.9149 0.1794 0.065 Uiso 1 1 calc R . .
C15 C 0.3432(5) 0.8454(11) 0.2548(4) 0.044(2) Uani 1 1 d . . .
C16 C 0.2723(5) 0.9066(11) 0.2692(4) 0.044(2) Uani 1 1 d . . .
C17 C 0.2187(7) 0.9948(14) 0.2420(5) 0.072(3) Uani 1 1 d . . .
H17A H 0.2204 1.0361 0.2080 0.086 Uiso 1 1 calc R . .
C18 C 0.1634(6) 1.0098(13) 0.2737(5) 0.065(3) Uani 1 1 d . . .
H18A H 0.1210 1.0682 0.2655 0.078 Uiso 1 1 calc R . .
C19 C -0.0201(6) 1.0289(13) 0.3725(5) 0.056(3) Uani 1 1 d . . .
C20 C -0.0639(7) 1.1400(14) 0.3430(5) 0.085(4) Uani 1 1 d . . .
H20A H -0.0474 1.1824 0.3119 0.103 Uiso 1 1 calc R . .
C21 C -0.1320(6) 1.1887(14) 0.3591(6) 0.083(4) Uani 1 1 d . . .
H21A H -0.1605 1.2648 0.3401 0.100 Uiso 1 1 calc R . .
C22 C -0.1540(5) 1.1179(14) 0.4042(6) 0.067(3) Uani 1 1 d . . .
C23 C -0.1127(5) 1.0130(12) 0.4345(5) 0.060(3) Uani 1 1 d . . .
H23A H -0.1295 0.9735 0.4658 0.072 Uiso 1 1 calc R . .
C24 C -0.0452(5) 0.9647(11) 0.4184(4) 0.050(3) Uani 1 1 d . . .
C25 C -0.0025(5) 0.8476(10) 0.4483(4) 0.041(2) Uani 1 1 d . . .
C26 C -0.0190(5) 0.7610(12) 0.4936(4) 0.052(3) Uani 1 1 d . . .
H26A H -0.0613 0.7661 0.5116 0.063 Uiso 1 1 calc R . .
C27 C 0.0415(5) 0.6668(11) 0.5055(4) 0.051(3) Uani 1 1 d . . .
H27A H 0.0456 0.5928 0.5334 0.061 Uiso 1 1 calc R . .
C30 C 0.0119(9) 0.597(2) 0.3216(7) 0.172(8) Uani 1 1 d . . .
H30A H 0.0097 0.4937 0.3032 0.206 Uiso 1 1 calc R . .
H30B H -0.0097 0.6810 0.2995 0.206 Uiso 1 1 calc R . .
H30C H -0.0140 0.5877 0.3531 0.206 Uiso 1 1 calc R . .
N1 N 0.2908(4) 0.5441(9) 0.4688(3) 0.0405(19) Uani 1 1 d . . .
N2 N 0.3348(4) 0.6022(9) 0.4318(3) 0.047(2) Uani 1 1 d . . .
N3 N 0.2458(4) 0.8664(9) 0.3156(3) 0.048(2) Uani 1 1 d . . .
N4 N 0.1782(4) 0.9287(9) 0.3187(3) 0.049(2) Uani 1 1 d . . .
N5 N 0.0658(4) 0.8057(8) 0.4377(3) 0.0372(18) Uani 1 1 d . . .
N6 N 0.0932(4) 0.6940(8) 0.4727(3) 0.0426(19) Uani 1 1 d . . .
N7 N 0.1706(5) 1.1093(10) 0.4263(3) 0.058(2) Uani 1 1 d . . .
N8 N 0.1621(4) 1.2466(11) 0.4166(3) 0.048(2) Uani 1 1 d . . .
N9 N 0.1543(4) 1.3885(10) 0.4071(3) 0.054(2) Uani 1 1 d . . .
O1 O 0.1751(3) 0.4623(7) 0.5207(2) 0.0472(16) Uani 1 1 d . . .
O2 O 0.3772(3) 0.7459(8) 0.3419(3) 0.0533(17) Uani 1 1 d . . .
O3 O 0.0443(4) 0.9926(8) 0.3525(3) 0.0606(19) Uani 1 1 d . . .
O4 O 0.2002(3) 0.7403(7) 0.4068(2) 0.0392(15) Uani 1 1 d . . .
O5 O 0.3175(4) 0.9699(8) 0.4204(3) 0.080(2) Uani 1 1 d . . .
H5B H 0.2803 1.0135 0.4334 0.096 Uiso 1 1 d R A .
O6 O 0.2570(4) 0.5001(8) 0.3307(3) 0.076(2) Uani 1 1 d . . .
H6A H 0.2234 0.4598 0.3469 0.091 Uiso 1 1 d R A .
O7 O 0.0810(4) 0.6351(8) 0.3342(3) 0.080(2) Uani 1 1 d . . .
H7A H 0.1161 0.5615 0.3240 0.096 Uiso 1 1 d R . .
C29 C 0.3129(4) 0.3591(8) 0.3271(3) 0.128(8) Uani 0.670(18) 1 d PRU A 1
H29A H 0.2910 0.2688 0.3079 0.153 Uiso 0.670(18) 1 calc PR A 1
H29B H 0.3283 0.3235 0.3619 0.153 Uiso 0.670(18) 1 calc PR A 1
H29C H 0.3541 0.3978 0.3093 0.153 Uiso 0.670(18) 1 calc PR A 1
C29' C 0.241(3) 0.467(6) 0.2833(19) 0.128(8) Uani 0.33 1 d PU A 2
H29D H 0.2312 0.3515 0.2798 0.153 Uiso 0.330(18) 1 calc PR A 2
H29E H 0.2811 0.4952 0.2625 0.153 Uiso 0.330(18) 1 calc PR A 2
H29F H 0.1991 0.5285 0.2713 0.153 Uiso 0.330(18) 1 calc PR A 2
C28 C 0.3807(13) 1.012(3) 0.4532(10) 0.132(8) Uani 0.670(18) 1 d PU A 1
H28A H 0.3739 1.1178 0.4688 0.159 Uiso 0.670(18) 1 calc PR A 1
H28B H 0.4222 1.0154 0.4322 0.159 Uiso 0.670(18) 1 calc PR A 1
H28C H 0.3882 0.9311 0.4803 0.159 Uiso 0.670(18) 1 calc PR A 1
C28' C 0.366(3) 1.087(6) 0.401(2) 0.132(8) Uani 0.33 1 d PU A 2
H28D H 0.3714 1.1768 0.4255 0.159 Uiso 0.330(18) 1 calc PR A 2
H28E H 0.3472 1.1272 0.3676 0.159 Uiso 0.330(18) 1 calc PR A 2
H28F H 0.4123 1.0364 0.3971 0.159 Uiso 0.330(18) 1 calc PR A 2

loop_
_atom_site_aniso_label
_atom_site_aniso_U_11
_atom_site_aniso_U_22
_atom_site_aniso_U_33
_atom_site_aniso_U_23
_atom_site_aniso_U_13
_atom_site_aniso_U_12
Mn1 0.0410(9) 0.0330(9) 0.0634(10) 0.0090(7) 0.0003(7) 0.0077(6)
Mn2 0.0362(8) 0.0240(8) 0.0518(9) 0.0037(6) 0.0012(7) 0.0022(6)
Mn3 0.0403(9) 0.0365(9) 0.0522(9) 0.0083(7) 0.0035(7) 0.0025(7)
Br1 0.1121(11) 0.0823(10) 0.0784(9) 0.0335(7) -0.0309(8) 0.0027(8)
Br2 0.1046(11) 0.1001(11) 0.0749(9) 0.0140(8) 0.0333(8) -0.0065(8)
Br3 0.0428(7) 0.0585(8) 0.1664(14) -0.0407(8) -0.0092(8) 0.0140(6)
C1 0.057(7) 0.025(5) 0.039(6) 0.001(4) -0.001(5) -0.002(5)
C2 0.052(6) 0.039(6) 0.045(6) 0.000(5) 0.004(5) -0.008(5)
C3 0.085(9) 0.034(6) 0.037(6) 0.000(5) -0.002(6) -0.011(6)
C4 0.077(8) 0.036(6) 0.049(7) -0.002(5) -0.020(6) -0.009(6)
C5 0.047(6) 0.041(6) 0.063(7) 0.009(5) -0.011(6) 0.003(5)
C6 0.048(6) 0.029(5) 0.027(5) 0.002(4) 0.002(4) 0.001(4)
C7 0.048(6) 0.037(6) 0.035(6) 0.003(4) -0.008(5) 0.005(5)
C8 0.037(6) 0.075(8) 0.051(7) 0.020(6) 0.000(5) 0.016(5)
C9 0.030(6) 0.070(8) 0.069(8) -0.003(6) 0.003(5) 0.014(5)
C10 0.043(6) 0.057(7) 0.051(7) 0.012(5) 0.010(5) -0.007(5)
C11 0.063(8) 0.066(8) 0.062(8) 0.006(6) 0.014(6) -0.005(6)
C12 0.046(7) 0.068(8) 0.068(8) -0.009(6) 0.006(6) -0.008(6)
C13 0.065(8) 0.056(7) 0.056(7) 0.002(6) -0.001(6) -0.023(6)
C14 0.057(7) 0.046(7) 0.060(7) 0.007(5) 0.013(6) -0.015(5)
C15 0.052(6) 0.041(6) 0.040(6) 0.012(5) 0.004(5) -0.012(5)
C16 0.049(6) 0.037(6) 0.047(6) 0.012(5) 0.003(5) -0.007(5)
C17 0.083(9) 0.068(8) 0.065(8) 0.033(6) 0.003(7) 0.001(7)
C18 0.050(7) 0.073(8) 0.072(8) 0.032(7) 0.001(7) 0.005(6)
C19 0.037(6) 0.049(7) 0.081(8) 0.001(6) -0.020(6) 0.012(5)
C20 0.083(10) 0.061(8) 0.113(10) 0.020(7) 0.006(8) 0.027(7)
C21 0.056(8) 0.045(8) 0.145(13) -0.006(8) -0.022(8) 0.028(6)
C22 0.039(7) 0.036(7) 0.123(11) -0.021(7) -0.011(7) 0.002(5)
C23 0.045(7) 0.038(6) 0.095(9) -0.007(6) -0.010(6) 0.000(5)
C24 0.042(6) 0.023(5) 0.084(8) -0.004(5) 0.006(6) 0.004(5)
C25 0.030(5) 0.015(5) 0.077(7) -0.011(5) 0.003(5) 0.001(4)
C26 0.037(6) 0.039(6) 0.080(8) -0.013(6) 0.002(6) -0.007(5)
C27 0.056(7) 0.035(6) 0.060(7) -0.001(5) 0.000(6) -0.008(5)
C30 0.124(16) 0.170(19) 0.22(2) -0.066(15) -0.052(15) 0.005(13)
N1 0.036(5) 0.037(5) 0.047(5) -0.003(4) -0.004(4) -0.001(4)
N2 0.046(5) 0.044(5) 0.051(5) 0.008(4) 0.010(4) -0.001(4)
N3 0.039(5) 0.051(5) 0.055(5) 0.002(4) 0.009(4) 0.000(4)
N4 0.057(6) 0.038(5) 0.053(5) 0.010(4) -0.004(4) 0.000(4)
N5 0.037(5) 0.018(4) 0.056(5) 0.001(3) 0.002(4) 0.004(3)
N6 0.056(5) 0.027(4) 0.046(5) 0.005(4) 0.003(4) -0.006(4)
N7 0.078(6) 0.029(5) 0.069(6) -0.001(4) 0.008(5) 0.002(5)
N8 0.050(5) 0.038(6) 0.057(5) -0.012(5) 0.016(4) -0.004(4)
N9 0.071(6) 0.033(5) 0.058(5) -0.003(4) -0.009(4) 0.002(4)
O1 0.043(4) 0.045(4) 0.053(4) 0.013(3) 0.000(3) -0.001(3)
O2 0.040(4) 0.052(4) 0.067(5) 0.012(3) -0.001(3) 0.001(3)
O3 0.057(5) 0.052(5) 0.073(5) 0.021(4) 0.001(4) 0.019(4)
O4 0.033(3) 0.032(3) 0.052(4) 0.008(3) -0.003(3) 0.004(3)
O5 0.066(5) 0.047(5) 0.127(7) -0.019(4) 0.002(5) -0.009(4)
O6 0.113(6) 0.046(5) 0.070(5) -0.013(4) 0.009(5) -0.011(4)
O7 0.061(5) 0.069(6) 0.107(6) -0.023(4) -0.013(5) 0.003(4)
C29 0.128(8) 0.128(8) 0.128(8) -0.0003(7) 0.0073(8) -0.0001(7)
C29' 0.128(8) 0.128(8) 0.128(8) -0.0003(7) 0.0073(8) -0.0001(7)
C28 0.132(8) 0.132(8) 0.132(8) 0.0000(7) 0.0074(9) 0.0000(7)
C28' 0.132(8) 0.132(8) 0.132(8) 0.0000(7) 0.0074(9) 0.0000(7)

loop_
_atom_type_symbol
_atom_type_description
_atom_type_scat_dispersion_real
_atom_type_scat_dispersion_imag
_atom_type_scat_source
C C 0.0033 0.0016 'International Tables Vol C Tables 4.2.6.8 and 6.1.1.4'
H H 0.0000 0.0000 'International Tables Vol C Tables 4.2.6.8 and 6.1.1.4'
N N 0.0061 0.0033 'International Tables Vol C Tables 4.2.6.8 and 6.1.1.4'
O O 0.0106 0.0060 'International Tables Vol C Tables 4.2.6.8 and 6.1.1.4'
Mn Mn 0.3368 0.7283 'International Tables Vol C Tables 4.2.6.8 and 6.1.1.4'
Br Br -0.2901 2.4595 'International Tables Vol C Tables 4.2.6.8 and 6.1.1.4'

loop_
_geom_angle_atom_site_label_1
_geom_angle_atom_site_label_2
_geom_angle_atom_site_label_3
_geom_angle
_geom_angle_site_symmetry_1
_geom_angle_site_symmetry_3
_geom_angle_publ_flag
O3 Mn1 O4 178.9(3) . . ?
O3 Mn1 N5 89.8(3) . . ?
O4 Mn1 N5 89.8(3) . . ?
O3 Mn1 N4 90.7(3) . . ?
O4 Mn1 N4 89.6(3) . . ?
N5 Mn1 N4 178.1(3) . . ?
O3 Mn1 O7 92.3(3) . . ?
O4 Mn1 O7 86.7(2) . . ?
N5 Mn1 O7 89.2(3) . . ?
N4 Mn1 O7 89.0(3) . . ?
O3 Mn1 N7 90.5(3) . . ?
O4 Mn1 N7 90.5(3) . . ?
N5 Mn1 N7 92.3(3) . . ?
N4 Mn1 N7 89.5(3) . . ?
O7 Mn1 N7 176.8(3) . . ?
O1 Mn2 O4 175.3(3) . . ?
O1 Mn2 N1 89.5(3) . . ?
O4 Mn2 N1 90.9(3) . . ?
O1 Mn2 N6 89.7(3) . . ?
O4 Mn2 N6 88.4(3) . . ?
N1 Mn2 N6 161.7(3) . . ?
O1 Mn2 N9 92.7(3) . 1_545 ?
O4 Mn2 N9 91.9(3) . 1_545 ?
N1 Mn2 N9 97.7(3) . 1_545 ?
N6 Mn2 N9 100.7(3) . 1_545 ?
O2 Mn3 O4 178.6(3) . . ?
O2 Mn3 N3 89.3(3) . . ?
O4 Mn3 N3 89.6(3) . . ?
O2 Mn3 N2 90.3(3) . . ?
O4 Mn3 N2 90.8(3) . . ?
N3 Mn3 N2 177.4(3) . . ?
O2 Mn3 O5 92.1(3) . . ?
O4 Mn3 O5 87.0(3) . . ?
N3 Mn3 O5 92.0(3) . . ?
N2 Mn3 O5 90.6(3) . . ?
O2 Mn3 O6 91.3(3) . . ?
O4 Mn3 O6 89.7(3) . . ?
N3 Mn3 O6 89.6(3) . . ?
N2 Mn3 O6 87.8(3) . . ?
O5 Mn3 O6 176.3(3) . . ?
O1 C1 C2 117.6(9) . . ?
O1 C1 C6 124.6(8) . . ?
C2 C1 C6 117.7(8) . . ?
C3 C2 C1 123.0(10) . . ?
C3 C2 H2A 118.5 . . ?
C1 C2 H2A 118.5 . . ?
C2 C3 C4 119.4(10) . . ?
C2 C3 H3A 120.3 . . ?
C4 C3 H3A 120.3 . . ?
C5 C4 C3 119.6(9) . . ?
C5 C4 Br1 118.9(9) . . ?
C3 C4 Br1 121.5(9) . . ?
C4 C5 C6 122.0(9) . . ?
C4 C5 H5A 119.0 . . ?
C6 C5 H5A 119.0 . . ?
C5 C6 C1 118.2(8) . . ?
C5 C6 C7 122.1(9) . . ?
C1 C6 C7 119.7(7) . . ?
N1 C7 C8 107.3(8) . . ?
N1 C7 C6 123.0(9) . . ?
C8 C7 C6 129.7(8) . . ?
C9 C8 C7 106.1(9) . . ?
C9 C8 H8A 126.9 . . ?
C7 C8 H8A 126.9 . . ?
N2 C9 C8 109.2(9) . . ?
N2 C9 H9A 125.4 . . ?
C8 C9 H9A 125.4 . . ?
O2 C10 C11 115.5(9) . . ?
O2 C10 C15 123.5(9) . . ?
C11 C10 C15 120.9(10) . . ?
C10 C11 C12 119.6(11) . . ?
C10 C11 H11A 120.2 . . ?
C12 C11 H11A 120.2 . . ?
C13 C12 C11 119.9(11) . . ?
C13 C12 H12A 120.0 . . ?
C11 C12 H12A 120.0 . . ?
C12 C13 C14 120.2(10) . . ?
C12 C13 Br2 120.6(9) . . ?
C14 C13 Br2 119.1(9) . . ?
C15 C14 C13 121.1(10) . . ?
C15 C14 H14A 119.5 . . ?
C13 C14 H14A 119.5 . . ?
C14 C15 C10 118.3(9) . . ?
C14 C15 C16 119.5(9) . . ?
C10 C15 C16 122.2(9) . . ?
N3 C16 C17 106.3(9) . . ?
N3 C16 C15 120.7(8) . . ?
C17 C16 C15 132.8(10) . . ?
C18 C17 C16 107.2(10) . . ?
C18 C17 H17A 126.4 . . ?
C16 C17 H17A 126.4 . . ?
N4 C18 C17 110.2(10) . . ?
N4 C18 H18A 124.9 . . ?
C17 C18 H18A 124.9 . . ?
O3 C19 C24 125.3(9) . . ?
O3 C19 C20 115.7(11) . . ?
C24 C19 C20 119.0(10) . . ?
C21 C20 C19 121.7(13) . . ?
C21 C20 H20A 119.1 . . ?
C19 C20 H20A 119.1 . . ?
C22 C21 C20 116.2(11) . . ?
C22 C21 H21A 121.9 . . ?
C20 C21 H21A 121.9 . . ?
C23 C22 C21 123.9(11) . . ?
C23 C22 Br3 117.7(11) . . ?
C21 C22 Br3 118.3(9) . . ?
C22 C23 C24 119.8(11) . . ?
C22 C23 H23A 120.1 . . ?
C24 C23 H23A 120.1 . . ?
C19 C24 C23 119.3(9) . . ?
C19 C24 C25 120.0(9) . . ?
C23 C24 C25 120.6(10) . . ?
N5 C25 C26 106.6(8) . . ?
N5 C25 C24 123.8(9) . . ?
C26 C25 C24 129.5(9) . . ?
C27 C26 C25 104.5(9) . . ?
C27 C26 H26A 127.7 . . ?
C25 C26 H26A 127.7 . . ?
N6 C27 C26 112.0(9) . . ?
N6 C27 H27A 124.0 . . ?
C26 C27 H27A 124.0 . . ?
O7 C30 H30A 109.5 . . ?
O7 C30 H30B 109.5 . . ?
H30A C30 H30B 109.5 . . ?
O7 C30 H30C 109.5 . . ?
H30A C30 H30C 109.5 . . ?
H30B C30 H30C 109.5 . . ?
C7 N1 N2 109.7(7) . . ?
C7 N1 Mn2 130.2(7) . . ?
N2 N1 Mn2 120.1(5) . . ?
C9 N2 N1 107.6(7) . . ?
C9 N2 Mn3 134.6(7) . . ?
N1 N2 Mn3 117.8(6) . . ?
C16 N3 N4 110.0(7) . . ?
C16 N3 Mn3 129.8(7) . . ?
N4 N3 Mn3 120.2(6) . . ?
C18 N4 N3 106.2(8) . . ?
C18 N4 Mn1 134.3(8) . . ?
N3 N4 Mn1 119.1(6) . . ?
C25 N5 N6 111.1(7) . . ?
C25 N5 Mn1 129.2(6) . . ?
N6 N5 Mn1 119.6(6) . . ?
C27 N6 N5 105.7(8) . . ?
C27 N6 Mn2 133.3(7) . . ?
N5 N6 Mn2 120.6(6) . . ?
N8 N7 Mn1 129.0(7) . . ?
N7 N8 N9 179.0(11) . . ?
N8 N9 Mn2 124.2(6) . 1_565 ?
C1 O1 Mn2 132.4(6) . . ?
C10 O2 Mn3 130.2(6) . . ?
C19 O3 Mn1 131.2(6) . . ?
Mn1 O4 Mn3 120.6(3) . . ?
Mn1 O4 Mn2 120.3(3) . . ?
Mn3 O4 Mn2 118.7(3) . . ?
C28' O5 C28 62.0(19) . . ?
C28' O5 Mn3 120(2) . . ?
C28 O5 Mn3 130.8(11) . . ?
C28' O5 H5B 113.2 . . ?
C28 O5 H5B 108.8 . . ?
Mn3 O5 H5B 112.5 . . ?
C29' O6 C29 84(2) . . ?
C29' O6 Mn3 133(2) . . ?
C29 O6 Mn3 119.7(5) . . ?
C29' O6 H6A 104.7 . . ?
C29 O6 H6A 104.8 . . ?
Mn3 O6 H6A 106.3 . . ?
C30 O7 Mn1 125.8(9) . . ?
C30 O7 H7A 117.1 . . ?
Mn1 O7 H7A 117.1 . . ?
O6 C29 H29A 109.5 . . ?
O6 C29 H29B 109.5 . . ?
H29A C29 H29B 109.5 . . ?
O6 C29 H29C 109.5 . . ?
H29A C29 H29C 109.5 . . ?
H29B C29 H29C 109.5 . . ?
O6 C29' H29D 109.5 . . ?
O6 C29' H29E 109.5 . . ?
H29D C29' H29E 109.5 . . ?
O6 C29' H29F 109.5 . . ?
H29D C29' H29F 109.5 . . ?
H29E C29' H29F 109.5 . . ?
O5 C28 H28A 109.5 . . ?
O5 C28 H28B 109.5 . . ?
H28A C28 H28B 109.5 . . ?
O5 C28 H28C 109.5 . . ?
H28A C28 H28C 109.5 . . ?
H28B C28 H28C 109.5 . . ?
O5 C28' H28D 109.5 . . ?
O5 C28' H28E 109.5 . . ?
H28D C28' H28E 109.5 . . ?
O5 C28' H28F 109.5 . . ?
H28D C28' H28F 109.5 . . ?
H28E C28' H28F 109.5 . . ?

loop_
_geom_bond_atom_site_label_1
_geom_bond_atom_site_label_2
_geom_bond_distance
_geom_bond_site_symmetry_2
_geom_bond_publ_flag
Mn1 O3 1.840(6) . ?
Mn1 O4 1.897(5) . ?
Mn1 N5 1.928(7) . ?
Mn1 N4 1.972(8) . ?
Mn1 O7 2.333(7) . ?
Mn1 N7 2.431(8) . ?
Mn2 O1 1.827(6) . ?
Mn2 O4 1.903(6) . ?
Mn2 N1 1.950(7) . ?
Mn2 N6 1.955(8) . ?
Mn2 N9 2.239(8) 1_545 ?
Mn3 O2 1.846(7) . ?
Mn3 O4 1.901(6) . ?
Mn3 N3 1.948(8) . ?
Mn3 N2 1.992(7) . ?
Mn3 O5 2.252(7) . ?
Mn3 O6 2.311(7) . ?
Br1 C4 1.888(10) . ?
Br2 C13 1.908(10) . ?
Br3 C22 1.920(11) . ?
C1 O1 1.343(10) . ?
C1 C2 1.366(12) . ?
C1 C6 1.413(12) . ?
C2 C3 1.351(12) . ?
C2 H2A 0.9300 . ?
C3 C4 1.368(14) . ?
C3 H3A 0.9300 . ?
C4 C5 1.358(13) . ?
C5 C6 1.379(11) . ?
C5 H5A 0.9300 . ?
C6 C7 1.461(12) . ?
C7 N1 1.327(10) . ?
C7 C8 1.416(12) . ?
C8 C9 1.362(12) . ?
C8 H8A 0.9300 . ?
C9 N2 1.349(11) . ?
C9 H9A 0.9300 . ?
C10 O2 1.352(11) . ?
C10 C11 1.358(13) . ?
C10 C15 1.381(12) . ?
C11 C12 1.390(13) . ?
C11 H11A 0.9300 . ?
C12 C13 1.345(13) . ?
C12 H12A 0.9300 . ?
C13 C14 1.372(14) . ?
C14 C15 1.370(12) . ?
C14 H14A 0.9300 . ?
C15 C16 1.467(13) . ?
C16 N3 1.346(11) . ?
C16 C17 1.378(13) . ?
C17 C18 1.342(14) . ?
C17 H17A 0.9300 . ?
C18 N4 1.337(11) . ?
C18 H18A 0.9300 . ?
C19 O3 1.353(12) . ?
C19 C24 1.385(14) . ?
C19 C20 1.403(14) . ?
C20 C21 1.402(16) . ?
C20 H20A 0.9300 . ?
C21 C22 1.366(16) . ?
C21 H21A 0.9300 . ?
C22 C23 1.356(14) . ?
C23 C24 1.392(13) . ?
C23 H23A 0.9300 . ?
C24 C25 1.428(12) . ?
C25 N5 1.349(10) . ?
C25 C26 1.398(13) . ?
C26 C27 1.375(12) . ?
C26 H26A 0.9300 . ?
C27 N6 1.323(11) . ?
C27 H27A 0.9300 . ?
C30 O7 1.336(15) . ?
C30 H30A 0.9600 . ?
C30 H30B 0.9600 . ?
C30 H30C 0.9600 . ?
N1 N2 1.364(9) . ?
N3 N4 1.354(10) . ?
N5 N6 1.350(9) . ?
N7 N8 1.153(10) . ?
N8 N9 1.187(10) . ?
N9 Mn2 2.239(8) 1_565 ?
O5 C28' 1.41(5) . ?
O5 C28 1.44(2) . ?
O5 H5B 0.8563 . ?
O6 C29' 1.25(4) . ?
O6 C29 1.549(10) . ?
O6 H6A 0.8325 . ?
O7 H7A 0.9300 . ?
C29 H29A 0.9600 . ?
C29 H29B 0.9600 . ?
C29 H29C 0.9600 . ?
C29' H29D 0.9600 . ?
C29' H29E 0.9600 . ?
C29' H29F 0.9600 . ?
C28 H28A 0.9600 . ?
C28 H28B 0.9600 . ?
C28 H28C 0.9600 . ?
C28' H28D 0.9600 . ?
C28' H28E 0.9600 . ?
C28' H28F 0.9600 . ?

loop_
_geom_torsion_atom_site_label_1
_geom_torsion_atom_site_label_2
_geom_torsion_atom_site_label_3
_geom_torsion_atom_site_label_4
_geom_torsion
_geom_torsion_site_symmetry_1
_geom_torsion_site_symmetry_2
_geom_torsion_site_symmetry_3
_geom_torsion_site_symmetry_4
_geom_torsion_publ_flag
O1 C1 C2 C3 176.8(8) . . . . ?
C6 C1 C2 C3 -1.5(13) . . . . ?
C1 C2 C3 C4 1.9(14) . . . . ?
C2 C3 C4 C5 -1.8(14) . . . . ?
C2 C3 C4 Br1 -178.5(7) . . . . ?
C3 C4 C5 C6 1.4(14) . . . . ?
Br1 C4 C5 C6 178.2(7) . . . . ?
C4 C5 C6 C1 -0.9(13) . . . . ?
C4 C5 C6 C7 178.8(8) . . . . ?
O1 C1 C6 C5 -177.1(8) . . . . ?
C2 C1 C6 C5 1.0(12) . . . . ?
O1 C1 C6 C7 3.1(13) . . . . ?
C2 C1 C6 C7 -178.8(8) . . . . ?
C5 C6 C7 N1 -177.1(8) . . . . ?
C1 C6 C7 N1 2.6(13) . . . . ?
C5 C6 C7 C8 3.3(15) . . . . ?
C1 C6 C7 C8 -176.9(9) . . . . ?
N1 C7 C8 C9 0.7(11) . . . . ?
C6 C7 C8 C9 -179.7(9) . . . . ?
C7 C8 C9 N2 -0.2(12) . . . . ?
O2 C10 C11 C12 -179.9(8) . . . . ?
C15 C10 C11 C12 0.4(16) . . . . ?
C10 C11 C12 C13 0.7(16) . . . . ?
C11 C12 C13 C14 -1.3(16) . . . . ?
C11 C12 C13 Br2 -177.5(7) . . . . ?
C12 C13 C14 C15 0.8(15) . . . . ?
Br2 C13 C14 C15 177.0(7) . . . . ?
C13 C14 C15 C10 0.4(14) . . . . ?
C13 C14 C15 C16 -179.5(9) . . . . ?
O2 C10 C15 C14 179.4(8) . . . . ?
C11 C10 C15 C14 -0.9(14) . . . . ?
O2 C10 C15 C16 -0.7(15) . . . . ?
C11 C10 C15 C16 178.9(9) . . . . ?
C14 C15 C16 N3 168.5(8) . . . . ?
C10 C15 C16 N3 -11.4(14) . . . . ?
C14 C15 C16 C17 -5.3(16) . . . . ?
C10 C15 C16 C17 174.9(10) . . . . ?
N3 C16 C17 C18 2.4(12) . . . . ?
C15 C16 C17 C18 176.8(10) . . . . ?
C16 C17 C18 N4 -2.9(13) . . . . ?
O3 C19 C20 C21 -179.9(11) . . . . ?
C24 C19 C20 C21 0.7(17) . . . . ?
C19 C20 C21 C22 -2.0(18) . . . . ?
C20 C21 C22 C23 3.6(18) . . . . ?
C20 C21 C22 Br3 -179.3(8) . . . . ?
C21 C22 C23 C24 -3.7(16) . . . . ?
Br3 C22 C23 C24 179.2(7) . . . . ?
O3 C19 C24 C23 180.0(9) . . . . ?
C20 C19 C24 C23 -0.7(15) . . . . ?
O3 C19 C24 C25 -1.3(15) . . . . ?
C20 C19 C24 C25 178.1(9) . . . . ?
C22 C23 C24 C19 2.1(15) . . . . ?
C22 C23 C24 C25 -176.6(9) . . . . ?
C19 C24 C25 N5 7.2(14) . . . . ?
C23 C24 C25 N5 -174.1(8) . . . . ?
C19 C24 C25 C26 -175.9(9) . . . . ?
C23 C24 C25 C26 2.8(15) . . . . ?
N5 C25 C26 C27 -2.4(9) . . . . ?
C24 C25 C26 C27 -179.7(9) . . . . ?
C25 C26 C27 N6 2.3(10) . . . . ?
C8 C7 N1 N2 -0.9(10) . . . . ?
C6 C7 N1 N2 179.5(8) . . . . ?
C8 C7 N1 Mn2 177.6(6) . . . . ?
C6 C7 N1 Mn2 -2.1(13) . . . . ?
O1 Mn2 N1 C7 -2.3(8) . . . . ?
O4 Mn2 N1 C7 173.0(8) . . . . ?
N6 Mn2 N1 C7 85.2(13) . . . . ?
N9 Mn2 N1 C7 -95.0(8) 1_545 . . . ?
O1 Mn2 N1 N2 176.0(6) . . . . ?
O4 Mn2 N1 N2 -8.7(6) . . . . ?
N6 Mn2 N1 N2 -96.5(11) . . . . ?
N9 Mn2 N1 N2 83.3(6) 1_545 . . . ?
C8 C9 N2 N1 -0.3(11) . . . . ?
C8 C9 N2 Mn3 179.9(7) . . . . ?
C7 N1 N2 C9 0.8(10) . . . . ?
Mn2 N1 N2 C9 -177.9(6) . . . . ?
C7 N1 N2 Mn3 -179.4(6) . . . . ?
Mn2 N1 N2 Mn3 1.9(8) . . . . ?
O2 Mn3 N2 C9 4.8(9) . . . . ?
O4 Mn3 N2 C9 -174.3(9) . . . . ?
N3 Mn3 N2 C9 87(7) . . . . ?
O5 Mn3 N2 C9 -87.3(9) . . . . ?
O6 Mn3 N2 C9 96.1(9) . . . . ?
O2 Mn3 N2 N1 -174.9(6) . . . . ?
O4 Mn3 N2 N1 6.0(6) . . . . ?
N3 Mn3 N2 N1 -93(7) . . . . ?
O5 Mn3 N2 N1 93.0(6) . . . . ?
O6 Mn3 N2 N1 -83.7(6) . . . . ?
C17 C16 N3 N4 -1.1(10) . . . . ?
C15 C16 N3 N4 -176.3(8) . . . . ?
C17 C16 N3 Mn3 179.2(7) . . . . ?
C15 C16 N3 Mn3 4.0(13) . . . . ?
O2 Mn3 N3 C16 9.5(8) . . . . ?
O4 Mn3 N3 C16 -171.5(8) . . . . ?
N2 Mn3 N3 C16 -73(7) . . . . ?
O5 Mn3 N3 C16 101.5(8) . . . . ?
O6 Mn3 N3 C16 -81.8(8) . . . . ?
O2 Mn3 N3 N4 -170.2(7) . . . . ?
O4 Mn3 N3 N4 8.8(7) . . . . ?
N2 Mn3 N3 N4 108(7) . . . . ?
O5 Mn3 N3 N4 -78.1(7) . . . . ?
O6 Mn3 N3 N4 98.5(7) . . . . ?
C17 C18 N4 N3 2.2(12) . . . . ?
C17 C18 N4 Mn1 -170.9(8) . . . . ?
C16 N3 N4 C18 -0.6(10) . . . . ?
Mn3 N3 N4 C18 179.1(6) . . . . ?
C16 N3 N4 Mn1 173.7(6) . . . . ?
Mn3 N3 N4 Mn1 -6.6(9) . . . . ?
O3 Mn1 N4 C18 -6.3(10) . . . . ?
O4 Mn1 N4 C18 172.7(10) . . . . ?
N5 Mn1 N4 C18 100(9) . . . . ?
O7 Mn1 N4 C18 86.1(10) . . . . ?
N7 Mn1 N4 C18 -96.7(10) . . . . ?
O3 Mn1 N4 N3 -178.7(7) . . . . ?
O4 Mn1 N4 N3 0.3(6) . . . . ?
N5 Mn1 N4 N3 -72(10) . . . . ?
O7 Mn1 N4 N3 -86.4(6) . . . . ?
N7 Mn1 N4 N3 90.9(7) . . . . ?
C26 C25 N5 N6 1.7(9) . . . . ?
C24 C25 N5 N6 179.2(8) . . . . ?
C26 C25 N5 Mn1 176.7(6) . . . . ?
C24 C25 N5 Mn1 -5.7(13) . . . . ?
O3 Mn1 N5 C25 -0.4(7) . . . . ?
O4 Mn1 N5 C25 -179.4(7) . . . . ?
N4 Mn1 N5 C25 -107(9) . . . . ?
O7 Mn1 N5 C25 -92.8(7) . . . . ?
N7 Mn1 N5 C25 90.0(7) . . . . ?
O3 Mn1 N5 N6 174.3(6) . . . . ?
O4 Mn1 N5 N6 -4.7(6) . . . . ?
N4 Mn1 N5 N6 68(10) . . . . ?
O7 Mn1 N5 N6 81.9(6) . . . . ?
N7 Mn1 N5 N6 -95.3(6) . . . . ?
C26 C27 N6 N5 -1.3(10) . . . . ?
C26 C27 N6 Mn2 -173.5(6) . . . . ?
C25 N5 N6 C27 -0.3(9) . . . . ?
Mn1 N5 N6 C27 -175.9(6) . . . . ?
C25 N5 N6 Mn2 173.1(5) . . . . ?
Mn1 N5 N6 Mn2 -2.5(8) . . . . ?
O1 Mn2 N6 C27 -5.0(9) . . . . ?
O4 Mn2 N6 C27 179.3(8) . . . . ?
N1 Mn2 N6 C27 -92.5(13) . . . . ?
N9 Mn2 N6 C27 87.7(9) 1_545 . . . ?
O1 Mn2 N6 N5 -176.2(6) . . . . ?
O4 Mn2 N6 N5 8.1(6) . . . . ?
N1 Mn2 N6 N5 96.3(11) . . . . ?
N9 Mn2 N6 N5 -83.5(6) 1_545 . . . ?
O3 Mn1 N7 N8 -25.4(9) . . . . ?
O4 Mn1 N7 N8 154.9(9) . . . . ?
N5 Mn1 N7 N8 -115.2(9) . . . . ?
N4 Mn1 N7 N8 65.3(9) . . . . ?
O7 Mn1 N7 N8 127(5) . . . . ?
Mn1 N7 N8 N9 -159(100) . . . . ?
N7 N8 N9 Mn2 -33(72) . . . 1_565 ?
C2 C1 O1 Mn2 171.7(6) . . . . ?
C6 C1 O1 Mn2 -10.2(13) . . . . ?
O4 Mn2 O1 C1 -87(3) . . . . ?
N1 Mn2 O1 C1 8.4(7) . . . . ?
N6 Mn2 O1 C1 -153.2(7) . . . . ?
N9 Mn2 O1 C1 106.1(7) 1_545 . . . ?
C11 C10 O2 Mn3 -157.9(7) . . . . ?
C15 C10 O2 Mn3 21.8(13) . . . . ?
O4 Mn3 O2 C10 -65(11) . . . . ?
N3 Mn3 O2 C10 -22.4(8) . . . . ?
N2 Mn3 O2 C10 155.0(8) . . . . ?
O5 Mn3 O2 C10 -114.4(8) . . . . ?
O6 Mn3 O2 C10 67.2(8) . . . . ?
C24 C19 O3 Mn1 -6.5(15) . . . . ?
C20 C19 O3 Mn1 174.1(7) . . . . ?
O4 Mn1 O3 C19 76(16) . . . . ?
N5 Mn1 O3 C19 6.4(9) . . . . ?
N4 Mn1 O3 C19 -175.4(9) . . . . ?
O7 Mn1 O3 C19 95.6(9) . . . . ?
N7 Mn1 O3 C19 -85.9(9) . . . . ?
O3 Mn1 O4 Mn3 115(16) . . . . ?
N5 Mn1 O4 Mn3 -175.6(3) . . . . ?
N4 Mn1 O4 Mn3 6.2(4) . . . . ?
O7 Mn1 O4 Mn3 95.2(4) . . . . ?
N7 Mn1 O4 Mn3 -83.3(4) . . . . ?
O3 Mn1 O4 Mn2 -59(16) . . . . ?
N5 Mn1 O4 Mn2 10.8(4) . . . . ?
N4 Mn1 O4 Mn2 -167.4(4) . . . . ?
O7 Mn1 O4 Mn2 -78.4(3) . . . . ?
N7 Mn1 O4 Mn2 103.1(4) . . . . ?
O2 Mn3 O4 Mn1 34(11) . . . . ?
N3 Mn3 O4 Mn1 -8.6(4) . . . . ?
N2 Mn3 O4 Mn1 174.0(4) . . . . ?
O5 Mn3 O4 Mn1 83.4(4) . . . . ?
O6 Mn3 O4 Mn1 -98.2(3) . . . . ?
O2 Mn3 O4 Mn2 -152(11) . . . . ?
N3 Mn3 O4 Mn2 165.1(3) . . . . ?
N2 Mn3 O4 Mn2 -12.3(4) . . . . ?
O5 Mn3 O4 Mn2 -102.8(3) . . . . ?
O6 Mn3 O4 Mn2 75.5(3) . . . . ?
O1 Mn2 O4 Mn1 -78(3) . . . . ?
N1 Mn2 O4 Mn1 -173.2(3) . . . . ?
N6 Mn2 O4 Mn1 -11.5(4) . . . . ?
N9 Mn2 O4 Mn1 89.1(4) 1_545 . . . ?
O1 Mn2 O4 Mn3 108(3) . . . . ?
N1 Mn2 O4 Mn3 13.0(4) . . . . ?
N6 Mn2 O4 Mn3 174.7(3) . . . . ?
N9 Mn2 O4 Mn3 -84.7(4) 1_545 . . . ?
O2 Mn3 O5 C28' 26(2) . . . . ?
O4 Mn3 O5 C28' -153(2) . . . . ?
N3 Mn3 O5 C28' -63(2) . . . . ?
N2 Mn3 O5 C28' 117(2) . . . . ?
O6 Mn3 O5 C28' -179(100) . . . . ?
O2 Mn3 O5 C28 -51.4(15) . . . . ?
O4 Mn3 O5 C28 129.7(15) . . . . ?
N3 Mn3 O5 C28 -140.8(15) . . . . ?
N2 Mn3 O5 C28 38.9(15) . . . . ?
O6 Mn3 O5 C28 104(4) . . . . ?
O2 Mn3 O6 C29' -68(3) . . . . ?
O4 Mn3 O6 C29' 111(3) . . . . ?
N3 Mn3 O6 C29' 21(3) . . . . ?
N2 Mn3 O6 C29' -158(3) . . . . ?
O5 Mn3 O6 C29' 137(5) . . . . ?
O2 Mn3 O6 C29 44.5(6) . . . . ?
O4 Mn3 O6 C29 -136.5(6) . . . . ?
N3 Mn3 O6 C29 133.8(6) . . . . ?
N2 Mn3 O6 C29 -45.8(6) . . . . ?
O5 Mn3 O6 C29 -111(4) . . . . ?
O3 Mn1 O7 C30 -30.7(12) . . . . ?
O4 Mn1 O7 C30 149.0(12) . . . . ?
N5 Mn1 O7 C30 59.1(12) . . . . ?
N4 Mn1 O7 C30 -121.4(12) . . . . ?
N7 Mn1 O7 C30 177(84) . . . . ?
